data_4129170
loop_
_publ_author_name
'Chen, Xiao-Wang'
'Zhu, Lei'
'Gui, Yong-Yuan'
'Jing, Ke'
'Jiang, Yuan-Xu'
'Bo, Zhi-Yu'
'Lan, Yu'
'Li, Jing'
'Yu, Da-Gang'

_publ_section_title
;
 Highly Selective and Catalytic Generation of Acyclic Quaternary Carbon
 Stereocenters via Functionalization of 1,3-Dienes with CO<sub>2</sub>.
;
_journal_issue 47
_journal_name_full 'Journal of the American Chemical Society'
_journal_page_first 18825
_journal_page_last 18835
_journal_paper_doi 10.1021/jacs.9b09721
_journal_volume 141
_journal_year 2019
_chemical_absolute_configuration ad
_chemical_formula_moiety 'C26 H25 Br O2'
_chemical_formula_sum 'C26 H25 Br O2'
_chemical_formula_weight 449.37
_space_group_crystal_system monoclinic
_space_group_IT_number 5
_space_group_name_Hall 'C 2y'
_space_group_name_H-M_alt 'C 1 2 1'
_atom_sites_solution_hydrogens geom
_atom_sites_solution_primary direct
_audit_creation_date 2019-04-17
_audit_creation_method
;
Olex2 1.2
(compiled 2016.02.19 svn.r3266 for OlexSys, GUI svn.r5155)
;
_cell_angle_alpha 90
_cell_angle_beta 110.621(6)
_cell_angle_gamma 90
_cell_formula_units_Z 4
_cell_length_a 14.6595(6)
_cell_length_b 9.9009(3)
_cell_length_c 16.7124(10)
_cell_measurement_reflns_used 5762
_cell_measurement_temperature 294.2(6)
_cell_measurement_theta_max 72.2560
_cell_measurement_theta_min 4.9760
_cell_volume 2270.3(2)
_computing_cell_refinement
;
CrysAlisPro, Agilent Technologies,
Version 1.171.37.35 (release 13-08-2014 CrysAlis171 .NET)
(compiled Aug 13 2014,18:06:01)
;
_computing_data_collection
;
CrysAlisPro, Agilent Technologies,
Version 1.171.37.35 (release 13-08-2014 CrysAlis171 .NET)
(compiled Aug 13 2014,18:06:01)
;
_computing_data_reduction
;
CrysAlisPro, Agilent Technologies,
Version 1.171.37.35 (release 13-08-2014 CrysAlis171 .NET)
(compiled Aug 13 2014,18:06:01)
;
_computing_molecular_graphics 'Olex2 (Dolomanov et al., 2009)'
_computing_publication_material 'Olex2 (Dolomanov et al., 2009)'
_computing_structure_refinement 'ShelXL (Sheldrick, 2015)'
_computing_structure_solution 'ShelXT (Sheldrick, 2015)'
_diffrn_ambient_environment air
_diffrn_ambient_temperature 294.2(6)
_diffrn_detector 'CCD plate'
_diffrn_detector_area_resol_mean 15.9595
_diffrn_detector_type EosS2
_diffrn_measured_fraction_theta_full 0.999
_diffrn_measured_fraction_theta_max 0.985
_diffrn_measurement_details
;
#__ type_ start__ end____ width___ exp.time_
  1 omega   23.00   89.00   1.0000    1.0000
omega____ theta____ kappa____ phi______ frames
    -       36.0421 -125.0000   60.0000 66

#__ type_ start__ end____ width___ exp.time_
  2 omega   17.00  105.00   1.0000    1.0000
omega____ theta____ kappa____ phi______ frames
    -       36.0421   38.0000   60.0000 88

#__ type_ start__ end____ width___ exp.time_
  3 omega   19.00  103.00   1.0000    1.0000
omega____ theta____ kappa____ phi______ frames
    -       36.0421   57.0000 -120.0000 84

#__ type_ start__ end____ width___ exp.time_
  4 omega    1.00   75.00   1.0000    1.0000
omega____ theta____ kappa____ phi______ frames
    -       36.0421  -99.0000  120.0000 74

#__ type_ start__ end____ width___ exp.time_
  5 omega   17.00  105.00   1.0000    1.0000
omega____ theta____ kappa____ phi______ frames
    -       36.0421   38.0000  120.0000 88

#__ type_ start__ end____ width___ exp.time_
  6 omega  -33.00   55.00   1.0000    1.0000
omega____ theta____ kappa____ phi______ frames
    -       36.0421  -38.0000  120.0000 88

#__ type_ start__ end____ width___ exp.time_
  7 omega    1.00   75.00   1.0000    1.0000
omega____ theta____ kappa____ phi______ frames
    -       36.0421  -99.0000  -60.0000 74

#__ type_ start__ end____ width___ exp.time_
  8 omega   39.00  109.00   1.0000    1.0000
omega____ theta____ kappa____ phi______ frames
    -      108.0000  -94.0000 -150.0000 70

#__ type_ start__ end____ width___ exp.time_
  9 omega   90.00  175.00   1.0000    1.0000
omega____ theta____ kappa____ phi______ frames
    -      108.0000   61.0000  -30.0000 85

#__ type_ start__ end____ width___ exp.time_
 10 omega   81.00  176.00   1.0000    1.0000
omega____ theta____ kappa____ phi______ frames
    -      108.0000   77.0000  -60.0000 95

#__ type_ start__ end____ width___ exp.time_
 11 omega   70.00  178.00   1.0000    1.0000
omega____ theta____ kappa____ phi______ frames
    -      108.0000   15.0000    0.0000 108

#__ type_ start__ end____ width___ exp.time_
 12 omega   81.00  176.00   1.0000    1.0000
omega____ theta____ kappa____ phi______ frames
    -      108.0000   77.0000  -90.0000 95

#__ type_ start__ end____ width___ exp.time_
 13 omega   39.00  109.00   1.0000    1.0000
omega____ theta____ kappa____ phi______ frames
    -      108.0000  -94.0000 -180.0000 70

#__ type_ start__ end____ width___ exp.time_
 14 omega   81.00  176.00   1.0000    1.0000
omega____ theta____ kappa____ phi______ frames
    -      108.0000   77.0000  -30.0000 95

#__ type_ start__ end____ width___ exp.time_
 15 omega   40.00   98.00   1.0000    1.0000
omega____ theta____ kappa____ phi______ frames
    -      108.0000  -45.0000 -180.0000 58

#__ type_ start__ end____ width___ exp.time_
 16 omega   91.00  176.00   1.0000    1.0000
omega____ theta____ kappa____ phi______ frames
    -      108.0000   45.0000   60.0000 85

#__ type_ start__ end____ width___ exp.time_
 17 omega   70.00  178.00   1.0000    1.0000
omega____ theta____ kappa____ phi______ frames
    -      108.0000   15.0000   30.0000 108

#__ type_ start__ end____ width___ exp.time_
 18 omega   38.00  116.00   1.0000    1.0000
omega____ theta____ kappa____ phi______ frames
    -      108.0000 -111.0000  -30.0000 78

#__ type_ start__ end____ width___ exp.time_
 19 omega   40.00   98.00   1.0000    1.0000
omega____ theta____ kappa____ phi______ frames
    -      108.0000  -45.0000    0.0000 58

#__ type_ start__ end____ width___ exp.time_
 20 omega   38.00  116.00   1.0000    1.0000
omega____ theta____ kappa____ phi______ frames
    -      108.0000 -111.0000   90.0000 78

#__ type_ start__ end____ width___ exp.time_
 21 omega   87.00  178.00   1.0000    1.0000
omega____ theta____ kappa____ phi______ frames
    -      108.0000   30.0000   30.0000 91

#__ type_ start__ end____ width___ exp.time_
 22 omega  100.00  178.00   1.0000    1.0000
omega____ theta____ kappa____ phi______ frames
    -      108.0000  111.0000 -120.0000 78

#__ type_ start__ end____ width___ exp.time_
 23 omega   91.00  176.00   1.0000    1.0000
omega____ theta____ kappa____ phi______ frames
    -      108.0000   45.0000  -30.0000 85

#__ type_ start__ end____ width___ exp.time_
 24 omega   87.00  178.00   1.0000    1.0000
omega____ theta____ kappa____ phi______ frames
    -      108.0000   30.0000    0.0000 91

#__ type_ start__ end____ width___ exp.time_
 25 omega   40.00  135.00   1.0000    1.0000
omega____ theta____ kappa____ phi______ frames
    -      108.0000  -77.0000  -90.0000 95

#__ type_ start__ end____ width___ exp.time_
 26 omega   19.00  103.00   1.0000    1.0000
omega____ theta____ kappa____ phi______ frames
    -       36.0421   57.0000  -60.0000 84

#__ type_ start__ end____ width___ exp.time_
 27 omega   17.00  105.00   1.0000    1.0000
omega____ theta____ kappa____ phi______ frames
    -       36.0421   38.0000 -150.0000 88
;
_diffrn_measurement_device 'four-circle diffractometer'
_diffrn_measurement_device_type 'New Gemini, Dual, Cu at zero, EosS2'
_diffrn_measurement_method '\w scans'
_diffrn_orient_matrix_UB_11 -0.0718749000
_diffrn_orient_matrix_UB_12 0.1195144000
_diffrn_orient_matrix_UB_13 -0.0249726000
_diffrn_orient_matrix_UB_21 -0.0292302000
_diffrn_orient_matrix_UB_22 -0.0279883000
_diffrn_orient_matrix_UB_23 0.0784297000
_diffrn_orient_matrix_UB_31 0.0810975000
_diffrn_orient_matrix_UB_32 0.0957577000
_diffrn_orient_matrix_UB_33 0.0540070000
_diffrn_radiation_monochromator graphite
_diffrn_radiation_probe x-ray
_diffrn_radiation_type CuK\a
_diffrn_radiation_wavelength 1.54184
_diffrn_reflns_av_R_equivalents 0.0344
_diffrn_reflns_av_unetI/netI 0.0323
_diffrn_reflns_Laue_measured_fraction_full 0.999
_diffrn_reflns_Laue_measured_fraction_max 0.985
_diffrn_reflns_limit_h_max 18
_diffrn_reflns_limit_h_min -16
_diffrn_reflns_limit_k_max 11
_diffrn_reflns_limit_k_min -12
_diffrn_reflns_limit_l_max 20
_diffrn_reflns_limit_l_min -19
_diffrn_reflns_number 12427
_diffrn_reflns_point_group_measured_fraction_full 0.997
_diffrn_reflns_point_group_measured_fraction_max 0.974
_diffrn_reflns_theta_full 67.684
_diffrn_reflns_theta_max 72.648
_diffrn_reflns_theta_min 5.510
_diffrn_source 'Enhance (Cu) X-ray Source'
_exptl_absorpt_coefficient_mu 2.601
_exptl_absorpt_correction_T_max 1.00000
_exptl_absorpt_correction_T_min 0.43697
_exptl_absorpt_correction_type multi-scan
_exptl_absorpt_process_details
;
CrysAlisPro, Agilent Technologies,
Version 1.171.37.35 (release 13-08-2014 CrysAlis171 .NET)
(compiled Aug 13 2014,18:06:01)
Empirical absorption correction using spherical harmonics,
 implemented in SCALE3 ABSPACK scaling algorithm.
;
_exptl_crystal_colour 'clear light colourless'
_exptl_crystal_colour_lustre clear
_exptl_crystal_colour_modifier light
_exptl_crystal_colour_primary colourless
_exptl_crystal_density_diffrn 1.315
_exptl_crystal_description block
_exptl_crystal_F_000 928
_exptl_crystal_size_max 0.7
_exptl_crystal_size_mid 0.5
_exptl_crystal_size_min 0.3
_refine_diff_density_max 0.434
_refine_diff_density_min -0.787
_refine_diff_density_rms 0.157
_refine_ls_abs_structure_details
;
 Flack x determined using 1720 quotients [(I+)-(I-)]/[(I+)+(I-)]
 (Parsons, Flack and Wagner, Acta Cryst. B69 (2013) 249-259).
;
_refine_ls_abs_structure_Flack -0.023(15)
_refine_ls_extinction_method none
_refine_ls_goodness_of_fit_ref 1.047
_refine_ls_hydrogen_treatment constr
_refine_ls_matrix_type full
_refine_ls_number_parameters 264
_refine_ls_number_reflns 4385
_refine_ls_number_restraints 1
_refine_ls_restrained_S_all 1.047
_refine_ls_R_factor_all 0.0660
_refine_ls_R_factor_gt 0.0639
_refine_ls_shift/su_max 0.000
_refine_ls_shift/su_mean 0.000
_refine_ls_structure_factor_coef Fsqd
_refine_ls_weighting_details 'w=1/[\s^2^(Fo^2^)+(0.1237P)^2^+0.5541P] where P=(Fo^2^+2Fc^2^)/3'
_refine_ls_weighting_scheme calc
_refine_ls_wR_factor_gt 0.1649
_refine_ls_wR_factor_ref 0.1694
_reflns_Friedel_coverage 0.862
_reflns_Friedel_fraction_full 0.994
_reflns_Friedel_fraction_max 0.960
_reflns_number_gt 4094
_reflns_number_total 4385
_reflns_threshold_expression 'I > 2\s(I)'
_cod_data_source_file ja9b09721_si_003.cif
_cod_data_source_block ydg-cxw002
_cod_depositor_comments 'Adding full bibliography for 4129169--4129170.cif.'
_cod_database_code 4129170
_shelx_shelxl_version_number 2014/7
_shelx_space_group_comment
;
The symmetry employed for this shelxl refinement is uniquely defined
by the following loop, which should always be used as a source of
symmetry information in preference to the above space-group names.
They are only intended as comments.
;
_reflns_odcompleteness_completeness 99.91
_reflns_odcompleteness_iscentric 1
_reflns_odcompleteness_theta 66.97
_olex2_refinement_description
;
1. Fixed Uiso
 At 1.2 times of:
  All C(H) groups, All C(H,H) groups
 At 1.5 times of:
  All C(H,H,H) groups
2.a Ternary CH refined with riding coordinates:
 C005(H005)
2.b Secondary CH2 refined with riding coordinates:
 C00C(H00D,H00E)
2.c Aromatic/amide H refined with riding coordinates:
 C004(H004), C00D(H00F), C00E(H00G), C00F(H00H), C00G(H00I), C00H(H00J),
 C00I(H00K), C00J(H00L), C00K(H00M), C00L(H00N), C00M(H00O), C00N(H00P),
 C00O(H00Q), C00P(H00R), C00Q(H00S), C00R(H00T)
2.d Idealised Me refined as rotating group:
 C008(H00A,H00B,H00C), C00T(H00U,H00V,H00W)
;
_olex2_date_sample_data_collection 2019-04-17
_olex2_submission_special_instructions 'No special instructions were received'

loop_
_space_group_symop_operation_xyz
'x, y, z'
'-x, y, -z'
'x+1/2, y+1/2, z'
'-x+1/2, y+1/2, -z'

loop_
_atom_site_label
_atom_site_type_symbol
_atom_site_fract_x
_atom_site_fract_y
_atom_site_fract_z
_atom_site_U_iso_or_equiv
_atom_site_adp_type
_atom_site_occupancy
_atom_site_site_symmetry_order
_atom_site_calc_flag
_atom_site_refinement_flags_posn
Br01 Br 0.60937(5) -0.08502(8) 0.95105(7) 0.0949(4) Uani 1 1 d .
O00B O 0.5841(5) 0.6032(7) 0.9228(6) 0.120(3) Uani 1 1 d .
O002 O 0.4396(3) 0.5453(4) 0.8301(3) 0.0670(11) Uani 1 1 d .
C00A C 0.3023(3) 0.6992(5) 0.7752(3) 0.0464(10) Uani 1 1 d .
C00C C 0.4135(4) 0.6860(6) 0.8098(4) 0.0585(12) Uani 1 1 d .
H00D H 0.4397 0.7176 0.7673 0.070 Uiso 1 1 calc R
H00E H 0.4408 0.7410 0.8607 0.070 Uiso 1 1 calc R
C00D C 0.3693(5) 0.6523(8) 0.4914(4) 0.0691(16) Uani 1 1 d .
H00F H 0.3944 0.6635 0.4479 0.083 Uiso 1 1 calc R
C00E C 0.2826(4) 0.8457(5) 0.7504(3) 0.0498(10) Uani 1 1 d .
H00G H 0.3035 0.8763 0.7072 0.060 Uiso 1 1 calc R
C00F C 0.5027(5) 0.1402(7) 0.8638(5) 0.0715(16) Uani 1 1 d .
H00H H 0.4628 0.0759 0.8275 0.086 Uiso 1 1 calc R
C00G C 0.3685(4) 0.5380(6) 0.6173(4) 0.0568(12) Uani 1 1 d .
H00I H 0.3934 0.4706 0.6579 0.068 Uiso 1 1 calc R
C00H C 0.0102(4) 0.4319(8) 0.6357(5) 0.0725(16) Uani 1 1 d .
H00J H -0.0135 0.3448 0.6357 0.087 Uiso 1 1 calc R
C00I C 0.2612(4) 0.7214(6) 0.5629(3) 0.0519(11) Uani 1 1 d .
H00K H 0.2127 0.7795 0.5661 0.062 Uiso 1 1 calc R
C00J C -0.0183(4) 0.6655(7) 0.6101(4) 0.0635(14) Uani 1 1 d .
H00L H -0.0615 0.7374 0.5922 0.076 Uiso 1 1 calc R
C00K C 0.2394(5) 0.9348(8) 0.7827(4) 0.0717(17) Uani 1 1 d .
H00M H 0.2160 0.9058 0.8248 0.086 Uiso 1 1 calc R
C00L C 0.0824(4) 0.6888(6) 0.6394(3) 0.0541(11) Uani 1 1 d .
H00N H 0.1052 0.7766 0.6406 0.065 Uiso 1 1 calc R
C00M C 0.4838(4) 0.2756(7) 0.8493(4) 0.0640(14) Uani 1 1 d .
H00O H 0.4305 0.3028 0.8025 0.077 Uiso 1 1 calc R
C00N C 0.6427(4) 0.1956(7) 0.9876(3) 0.0619(14) Uani 1 1 d .
H00P H 0.6959 0.1676 1.0343 0.074 Uiso 1 1 calc R
C00O C 0.2970(4) 0.7360(8) 0.4963(4) 0.0644(14) Uani 1 1 d .
H00Q H 0.2717 0.8026 0.4552 0.077 Uiso 1 1 calc R
C00P C 0.6230(4) 0.3295(7) 0.9719(3) 0.0603(13) Uani 1 1 d .
H00R H 0.6640 0.3934 1.0075 0.072 Uiso 1 1 calc R
C00Q C -0.0531(4) 0.5353(8) 0.6080(4) 0.0694(16) Uani 1 1 d .
H00S H -0.1198 0.5191 0.5877 0.083 Uiso 1 1 calc R
C00R C 0.4046(5) 0.5520(9) 0.5511(5) 0.0746(18) Uani 1 1 d .
H00T H 0.4525 0.4935 0.5473 0.090 Uiso 1 1 calc R
C00S C 0.5819(4) 0.1022(6) 0.9329(4) 0.0580(12) Uani 1 1 d .
C00T C 0.2249(8) 1.0824(8) 0.7563(6) 0.091(2) Uani 1 1 d .
H00U H 0.2547 1.1001 0.7146 0.137 Uiso 1 1 calc GR
H00V H 0.2543 1.1386 0.8055 0.137 Uiso 1 1 calc GR
H00W H 0.1564 1.1018 0.7321 0.137 Uiso 1 1 calc GR
C003 C 0.2962(3) 0.6224(5) 0.6240(3) 0.0433(9) Uani 1 1 d .
C004 C 0.1105(4) 0.4534(6) 0.6642(4) 0.0584(12) Uani 1 1 d .
H004 H 0.1527 0.3803 0.6818 0.070 Uiso 1 1 calc R
C005 C 0.2591(3) 0.6001(5) 0.6975(3) 0.0421(9) Uani 1 1 d .
H005 H 0.2845 0.5112 0.7204 0.050 Uiso 1 1 calc R
C006 C 0.5419(3) 0.3722(5) 0.9025(3) 0.0476(10) Uani 1 1 d .
C007 C 0.1486(3) 0.5839(5) 0.6667(3) 0.0430(9) Uani 1 1 d .
C008 C 0.2620(5) 0.6583(7) 0.8448(3) 0.0634(14) Uani 1 1 d .
H00A H 0.1934 0.6771 0.8256 0.095 Uiso 1 1 calc GR
H00B H 0.2948 0.7087 0.8960 0.095 Uiso 1 1 calc GR
H00C H 0.2726 0.5635 0.8564 0.095 Uiso 1 1 calc GR
C009 C 0.5258(4) 0.5184(7) 0.8885(4) 0.0587(13) Uani 1 1 d .

loop_
_atom_site_aniso_label
_atom_site_aniso_U_11
_atom_site_aniso_U_22
_atom_site_aniso_U_33
_atom_site_aniso_U_23
_atom_site_aniso_U_13
_atom_site_aniso_U_12
Br01 0.0674(4) 0.0549(4) 0.1417(8) 0.0329(4) 0.0108(4) 0.0035(3)
O00B 0.075(3) 0.057(3) 0.160(6) -0.012(4) -0.044(4) 0.003(3)
O002 0.056(2) 0.046(2) 0.072(2) 0.0006(17) -0.0111(18) 0.0061(17)
C00A 0.048(2) 0.043(3) 0.041(2) 0.0000(17) 0.0080(17) 0.0013(19)
C00C 0.051(3) 0.045(3) 0.063(3) 0.001(2) -0.001(2) 0.002(2)
C00D 0.066(3) 0.086(5) 0.065(3) -0.001(3) 0.035(3) -0.009(3)
C00E 0.055(2) 0.042(3) 0.045(2) -0.0014(18) 0.0085(19) 0.001(2)
C00F 0.054(3) 0.053(3) 0.086(4) 0.003(3) -0.001(3) -0.003(3)
C00G 0.065(3) 0.047(3) 0.067(3) 0.005(2) 0.034(2) 0.004(2)
C00H 0.060(3) 0.058(4) 0.097(4) -0.001(3) 0.024(3) -0.020(3)
C00I 0.049(2) 0.059(3) 0.045(2) 0.007(2) 0.0128(18) 0.004(2)
C00J 0.044(3) 0.068(4) 0.071(3) 0.002(3) 0.011(2) 0.006(2)
C00K 0.086(4) 0.062(4) 0.063(3) -0.004(3) 0.021(3) 0.013(3)
C00L 0.046(3) 0.049(3) 0.061(3) 0.002(2) 0.012(2) 0.000(2)
C00M 0.050(3) 0.052(3) 0.069(3) 0.005(3) -0.006(2) 0.000(2)
C00N 0.059(3) 0.071(4) 0.046(2) 0.010(2) 0.007(2) 0.010(3)
C00O 0.058(3) 0.082(4) 0.050(2) 0.011(3) 0.016(2) -0.004(3)
C00P 0.058(3) 0.063(3) 0.044(2) 0.000(2) -0.002(2) 0.006(2)
C00Q 0.046(3) 0.077(4) 0.080(4) -0.007(3) 0.017(2) -0.014(3)
C00R 0.076(4) 0.074(4) 0.094(5) -0.005(3) 0.054(4) 0.001(3)
C00S 0.047(2) 0.050(3) 0.075(3) 0.016(2) 0.019(2) 0.002(2)
C00T 0.127(7) 0.055(4) 0.080(4) -0.009(3) 0.021(4) 0.020(4)
C003 0.040(2) 0.041(2) 0.045(2) -0.0037(17) 0.0109(16) -0.0060(17)
C004 0.054(3) 0.045(3) 0.073(3) -0.002(2) 0.020(2) -0.006(2)
C005 0.044(2) 0.036(2) 0.0419(19) 0.0016(16) 0.0102(16) -0.0019(16)
C006 0.038(2) 0.049(3) 0.048(2) 0.0021(19) 0.0063(17) 0.0055(18)
C007 0.043(2) 0.045(2) 0.0404(19) 0.0008(16) 0.0143(16) -0.0004(17)
C008 0.082(4) 0.065(4) 0.039(2) 0.006(2) 0.017(2) 0.001(3)
C009 0.047(3) 0.053(3) 0.058(3) -0.001(2) -0.003(2) 0.003(2)

loop_
_atom_type_symbol
_atom_type_description
_atom_type_scat_dispersion_real
_atom_type_scat_dispersion_imag
_atom_type_scat_source
C C 0.0181 0.0091 'International Tables Vol C Tables 4.2.6.8 and 6.1.1.4'
H H 0.0000 0.0000 'International Tables Vol C Tables 4.2.6.8 and 6.1.1.4'
Br Br -0.6763 1.2805 'International Tables Vol C Tables 4.2.6.8 and 6.1.1.4'
O O 0.0492 0.0322 'International Tables Vol C Tables 4.2.6.8 and 6.1.1.4'

loop_
_geom_angle_atom_site_label_1
_geom_angle_atom_site_label_2
_geom_angle_atom_site_label_3
_geom_angle
C009 O002 C00C 118.0(5)
C00C C00A C005 108.9(4)
C00C C00A C008 109.5(4)
C00E C00A C00C 105.1(4)
C00E C00A C005 113.0(4)
C00E C00A C008 112.0(5)
C008 C00A C005 108.1(4)
O002 C00C C00A 109.1(5)
O002 C00C H00D 109.9
O002 C00C H00E 109.9
C00A C00C H00D 109.9
C00A C00C H00E 109.9
H00D C00C H00E 108.3
C00O C00D H00F 120.2
C00O C00D C00R 119.6(5)
C00R C00D H00F 120.2
C00A C00E H00G 116.2
C00K C00E C00A 127.5(5)
C00K C00E H00G 116.2
C00M C00F H00H 120.8
C00S C00F H00H 120.8
C00S C00F C00M 118.4(6)
C00R C00G H00I 119.3
C003 C00G H00I 119.3
C003 C00G C00R 121.3(6)
C00Q C00H H00J 119.5
C00Q C00H C004 121.1(6)
C004 C00H H00J 119.5
C00O C00I H00K 119.4
C003 C00I H00K 119.4
C003 C00I C00O 121.2(5)
C00L C00J H00L 120.1
C00Q C00J H00L 120.1
C00Q C00J C00L 119.7(6)
C00E C00K H00M 117.7
C00E C00K C00T 124.6(7)
C00T C00K H00M 117.7
C00J C00L H00N 119.3
C007 C00L C00J 121.5(6)
C007 C00L H00N 119.3
C00F C00M H00O 119.2
C00F C00M C006 121.6(5)
C006 C00M H00O 119.2
C00P C00N H00P 120.7
C00P C00N C00S 118.7(5)
C00S C00N H00P 120.7
C00D C00O C00I 120.1(6)
C00D C00O H00Q 119.9
C00I C00O H00Q 119.9
C00N C00P H00R 119.5
C00N C00P C006 120.9(6)
C006 C00P H00R 119.5
C00H C00Q C00J 119.8(5)
C00H C00Q H00S 120.1
C00J C00Q H00S 120.1
C00D C00R C00G 119.9(6)
C00D C00R H00T 120.0
C00G C00R H00T 120.0
C00F C00S Br01 118.2(5)
C00F C00S C00N 122.0(6)
C00N C00S Br01 119.8(5)
C00K C00T H00U 109.5
C00K C00T H00V 109.5
C00K C00T H00W 109.5
H00U C00T H00V 109.5
H00U C00T H00W 109.5
H00V C00T H00W 109.5
C00G C003 C005 118.6(4)
C00I C003 C00G 117.8(4)
C00I C003 C005 123.6(4)
C00H C004 H004 119.6
C00H C004 C007 120.8(6)
C007 C004 H004 119.6
C00A C005 H005 104.5
C003 C005 C00A 114.9(4)
C003 C005 H005 104.5
C003 C005 C007 112.4(3)
C007 C005 C00A 114.6(4)
C007 C005 H005 104.5
C00M C006 C00P 118.4(5)
C00M C006 C009 123.5(5)
C00P C006 C009 118.1(5)
C00L C007 C004 117.1(5)
C00L C007 C005 124.8(4)
C004 C007 C005 118.1(4)
C00A C008 H00A 109.5
C00A C008 H00B 109.5
C00A C008 H00C 109.5
H00A C008 H00B 109.5
H00A C008 H00C 109.5
H00B C008 H00C 109.5
O00B C009 O002 123.4(6)
O00B C009 C006 124.6(5)
O002 C009 C006 111.9(5)

loop_
_geom_bond_atom_site_label_1
_geom_bond_atom_site_label_2
_geom_bond_distance
Br01 C00S 1.898(6)
O002 C00C 1.453(7)
O002 C009 1.323(7)
C00A C00C 1.531(7)
C00A C00E 1.508(7)
C00C H00D 0.9700
C00C H00E 0.9700
C00D H00F 0.9300
C00D C00O 1.371(10)
C00D C00R 1.373(11)
C00E H00G 0.9300
C00E C00K 1.307(9)
C00F H00H 0.9300
C00F C00M 1.373(10)
C00F C00S 1.371(9)
C00G H00I 0.9300
C00G C00R 1.392(8)
C00H H00J 0.9300
C00H C00Q 1.349(11)
C00I H00K 0.9300
C00I C00O 1.395(8)
C00J H00L 0.9300
C00J C00L 1.400(8)
C00J C00Q 1.382(10)
C00K H00M 0.9300
C00K C00T 1.520(11)
C00L H00N 0.9300
C00M H00O 0.9300
C00N H00P 0.9300
C00N C00P 1.362(10)
C00N C00S 1.383(10)
C00O H00Q 0.9300
C00P H00R 0.9300
C00Q H00S 0.9300
C00R H00T 0.9300
C00T H00U 0.9600
C00T H00V 0.9600
C00T H00W 0.9600
C003 C00G 1.384(7)
C003 C00I 1.378(7)
C003 C005 1.524(6)
C004 C00H 1.393(8)
C004 H004 0.9300
C004 C007 1.403(7)
C005 C00A 1.572(6)
C005 H005 0.9800
C005 C007 1.525(6)
C006 C00M 1.377(8)
C006 C00P 1.402(7)
C006 C009 1.473(9)
C007 C00L 1.384(7)
C008 C00A 1.532(7)
C008 H00A 0.9600
C008 H00B 0.9600
C008 H00C 0.9600
C009 O00B 1.191(9)
